data_7704447
loop_
_publ_author_name
'Cui, Luxia'
'Ono, Toshikazu'
'Morita, Yoshitsugu'
'Hisaeda, Yoshio'

_publ_section_title
;
 Electrocatalytic reactivity of imine/oxime-type cobalt complex for direct
 perfluoroalkylation of indole and aniline derivatives.
;
_journal_issue 22
_journal_name_full 'Dalton transactions (Cambridge, England : 2003)'
_journal_page_first 7546
_journal_page_last 7551
_journal_paper_doi 10.1039/d0dt01377c
_journal_volume 49
_journal_year 2020
_chemical_formula_moiety 'C17 H31 Br2 Co N4 O2'
_chemical_formula_sum 'C17 H31 Br2 Co N4 O2'
_chemical_formula_weight 542.21
_space_group_crystal_system monoclinic
_space_group_IT_number 14
_space_group_name_Hall '-P 2yn'
_space_group_name_H-M_alt 'P 1 21/n 1'
_atom_sites_solution_hydrogens mixed
_atom_sites_solution_primary dual
_audit_creation_date 2019-09-05
_audit_creation_method
;
Olex2 1.2-ac3
(compiled 2017.02.24 svn.r3390 for Rigaku Oxford Diffraction, GUI svn.r5318)
;
_audit_update_record
;
2019-09-05 deposited with the CCDC.	2020-05-19 downloaded from the CCDC.
;
_cell_angle_alpha 90
_cell_angle_beta 98.892(8)
_cell_angle_gamma 90
_cell_formula_units_Z 4
_cell_length_a 8.0534(6)
_cell_length_b 15.0332(12)
_cell_length_c 17.7379(13)
_cell_measurement_reflns_used 2973
_cell_measurement_temperature 93
_cell_measurement_theta_max 33.1140
_cell_measurement_theta_min 3.4220
_cell_volume 2121.7(3)
_computing_cell_refinement 'CrysAlisPro 1.171.39.32e (Rigaku OD, 2017)'
_computing_data_collection 'CrysAlisPro 1.171.39.32e (Rigaku OD, 2017)'
_computing_data_reduction 'CrysAlisPro 1.171.39.32e (Rigaku OD, 2017)'
_computing_molecular_graphics 'Olex2 (Dolomanov et al., 2009)'
_computing_publication_material 'Olex2 (Dolomanov et al., 2009)'
_computing_structure_refinement 'ShelXL (Sheldrick, 2015)'
_computing_structure_solution 'ShelXT (Sheldrick, 2015)'
_diffrn_ambient_temperature 93
_diffrn_detector 'Bruker APEX2 area detector'
_diffrn_detector_area_resol_mean 7.9
_diffrn_detector_type 'CCD area detector'
_diffrn_measured_fraction_theta_full 0.999
_diffrn_measured_fraction_theta_max 1.000
_diffrn_measurement_details
;
List of Runs (angles in degrees, time in seconds):

  # Type    Start    End  Width  t~exp~   \w     \q     \k     \f   Frames
#--------------------------------------------------------------------------
  1  \w    -64.00 119.00   1.00    8.78    --   30.00  54.00 120.00  183
  2  \w    -18.00   9.00   1.00    8.78    --   30.00  54.00  60.00   27
  3  \w      7.00  59.00   1.00    8.78    --   30.00  54.00  30.00   52
;
_diffrn_measurement_device 'three-circle diffractometer'
_diffrn_measurement_device_type 'Bruker SMART APEX2 area detector'
_diffrn_measurement_method '\w and \f scans'
_diffrn_orient_matrix_type 'CrysAlisPro convention (1999,Acta A55,543-557)'
_diffrn_orient_matrix_UB_11 -0.0573769000
_diffrn_orient_matrix_UB_12 -0.0020506000
_diffrn_orient_matrix_UB_13 0.0265821000
_diffrn_orient_matrix_UB_21 -0.0671266000
_diffrn_orient_matrix_UB_22 -0.0066420000
_diffrn_orient_matrix_UB_23 -0.0303654000
_diffrn_orient_matrix_UB_31 0.0120050000
_diffrn_orient_matrix_UB_32 -0.0466620000
_diffrn_orient_matrix_UB_33 0.0031433000
_diffrn_radiation_monochromator 'mirror optics'
_diffrn_radiation_probe x-ray
_diffrn_radiation_type MoK\a
_diffrn_radiation_wavelength 0.71073
_diffrn_reflns_av_R_equivalents 0.0309
_diffrn_reflns_av_unetI/netI 0.0458
_diffrn_reflns_Laue_measured_fraction_full 0.999
_diffrn_reflns_Laue_measured_fraction_max 1.000
_diffrn_reflns_limit_h_max 10
_diffrn_reflns_limit_h_min -8
_diffrn_reflns_limit_k_max 18
_diffrn_reflns_limit_k_min -18
_diffrn_reflns_limit_l_max 22
_diffrn_reflns_limit_l_min -19
_diffrn_reflns_number 9584
_diffrn_reflns_point_group_measured_fraction_full 0.999
_diffrn_reflns_point_group_measured_fraction_max 1.000
_diffrn_reflns_theta_full 25.242
_diffrn_reflns_theta_max 26.371
_diffrn_reflns_theta_min 2.643
_diffrn_source 'microfocus sealed X-ray tube'
_diffrn_source_type 'Enhance (Mo) X-ray Source'
_exptl_absorpt_coefficient_mu 4.594
_exptl_absorpt_correction_T_max 1.00000
_exptl_absorpt_correction_T_min 0.38516
_exptl_absorpt_correction_type multi-scan
_exptl_absorpt_process_details
;
CrysAlisPro 1.171.39.32e (Rigaku Oxford Diffraction, 2017)
Empirical absorption correction using spherical harmonics,
 implemented in SCALE3 ABSPACK scaling algorithm.
;
_exptl_crystal_colour green
_exptl_crystal_colour_primary green
_exptl_crystal_density_diffrn 1.697
_exptl_crystal_description block
_exptl_crystal_F_000 1096
_exptl_crystal_size_max 0.6
_exptl_crystal_size_mid 0.15
_exptl_crystal_size_min 0.15
_refine_diff_density_max 1.667
_refine_diff_density_min -0.716
_refine_diff_density_rms 0.139
_refine_ls_extinction_method none
_refine_ls_goodness_of_fit_ref 1.173
_refine_ls_hydrogen_treatment mixed
_refine_ls_matrix_type full
_refine_ls_number_parameters 263
_refine_ls_number_reflns 4331
_refine_ls_number_restraints 30
_refine_ls_restrained_S_all 1.169
_refine_ls_R_factor_all 0.0538
_refine_ls_R_factor_gt 0.0464
_refine_ls_shift/su_max 0.001
_refine_ls_shift/su_mean 0.000
_refine_ls_structure_factor_coef Fsqd
_refine_ls_weighting_details 'w=1/[\s^2^(Fo^2^)+(0.0260P)^2^+16.1710P] where P=(Fo^2^+2Fc^2^)/3'
_refine_ls_weighting_scheme calc
_refine_ls_wR_factor_gt 0.1206
_refine_ls_wR_factor_ref 0.1250
_reflns_Friedel_coverage 0.000
_reflns_number_gt 3778
_reflns_number_total 4331
_reflns_threshold_expression 'I > 2\s(I)'
_cod_data_source_file d0dt01377c2.cif
_cod_data_source_block ono034
_cod_depositor_comments 'Adding full bibliography for 7704447--7704448.cif.'
_cod_database_code 7704447
_shelx_shelxl_version_number 2018/3
_chemical_oxdiff_formula 'C H N Cu Br'
_chemical_oxdiff_usercomment 'Cui-san sample'
_shelx_space_group_comment
;
The symmetry employed for this shelxl refinement is uniquely defined
by the following loop, which should always be used as a source of
symmetry information in preference to the above space-group names.
They are only intended as comments.
;
_shelx_estimated_absorpt_t_max 0.546
_shelx_estimated_absorpt_t_min 0.169
_diffrn_oxdiff_ac3_digest_frames
;
01a0086d439651c17486cac05d8ffb48a0002622b26
;
_reflns_odcompleteness_completeness 99.89
_reflns_odcompleteness_iscentric 1
_reflns_odcompleteness_theta 26.32
_olex2_refinement_description
;
1. Fixed Uiso
 At 1.2 times of:
  All C(H,H) groups, All C(H,H,H,H) groups
 At 1.5 times of:
  All C(H,H,H) groups
2. Uiso/Uaniso restraints and constraints
Uanis(C00H) \\sim Ueq, Uanis(C00P) \\sim Ueq, Uanis(C00R) \\sim Ueq: with sigma
of 0.001 and sigma for terminal atoms of 0.002
Uanis(C00H) \\sim Ueq, Uanis(C0AA) \\sim Ueq, Uanis(C00S) \\sim Ueq: with sigma
of 0.001 and sigma for terminal atoms of 0.002
3. Others
 Sof(H00I)=Sof(H00J)=Sof(C0AA)=Sof(H0AA)=Sof(H0AB)=Sof(C00S)=Sof(H1AA)=Sof(HE)=
 Sof(HF)=1-FVAR(1)
 Sof(H00G)=Sof(H00H)=Sof(C00P)=Sof(H00Z)=Sof(HB)=Sof(C00R)=Sof(H00)=Sof(HC)=
 Sof(HD)=FVAR(1)
4.a Secondary CH2 refined with riding coordinates:
 C00B(H00A,H00B), C00E(H00C,H00D), C00F(H00E,H00F), C00H(H00G,H00H), C00H(H00I,
 H00J), C00I(H00K,H00L), C00K(H00P,H00Q), C00L(H00R,H00S), C00N(H00W,H00X),
 C00P(H00Z,HB), C0AA(H0AA,H0AB)
4.b Idealised Me refined as rotating group:
 C00J(H00M,H00N,H00O), C00M(H00T,H00U,H00V), C00O(H00Y,H,HA), C00R(H00,HC,HD),
 C00S(H1AA,HE,HF)
;
_olex2_submission_special_instructions 'No special instructions were received'
_oxdiff_exptl_absorpt_empirical_details
;
Empirical correction (ABSPACK) includes:
- Absorption correction using spherical harmonics
- Frame scaling
;
_oxdiff_exptl_absorpt_empirical_full_max 2.371
_oxdiff_exptl_absorpt_empirical_full_min 0.755

loop_
_space_group_symop_operation_xyz
'x, y, z'
'-x+1/2, y+1/2, -z+1/2'
'-x, -y, -z'
'x-1/2, -y-1/2, z-1/2'

loop_
_atom_site_label
_atom_site_type_symbol
_atom_site_fract_x
_atom_site_fract_y
_atom_site_fract_z
_atom_site_U_iso_or_equiv
_atom_site_adp_type
_atom_site_occupancy
_atom_site_site_symmetry_order
_atom_site_calc_flag
_atom_site_refinement_flags_posn
_atom_site_refinement_flags_adp
_atom_site_refinement_flags_occupancy
_atom_site_disorder_assembly
_atom_site_disorder_group
Br01 Br 0.76822(7) 0.77613(4) 0.18255(3) 0.01651(15) Uani 1 1 d . . . . .
Br02 Br 0.61301(7) 0.73461(4) 0.42804(3) 0.01748(15) Uani 1 1 d . . . . .
Co03 Co 0.69018(9) 0.75496(5) 0.30528(4) 0.01019(17) Uani 1 1 d . . . . .
O004 O 0.5296(5) 0.9230(3) 0.2947(2) 0.0198(9) Uani 1 1 d . . . . .
O005 O 0.8227(5) 0.9235(3) 0.3555(2) 0.0195(9) Uani 1 1 d . . . . .
N006 N 0.5127(6) 0.8365(3) 0.2805(3) 0.0137(9) Uani 1 1 d . . . . .
N007 N 0.8534(6) 0.8365(3) 0.3497(3) 0.0143(9) Uani 1 1 d . . . . .
N008 N 0.8741(5) 0.6742(3) 0.3314(3) 0.0132(9) Uani 1 1 d . . . . .
N009 N 0.5204(5) 0.6738(3) 0.2605(3) 0.0139(9) Uani 1 1 d . . . . .
C00A C 1.0107(6) 0.7100(4) 0.3661(3) 0.0143(11) Uani 1 1 d . . . . .
C00B C 0.5543(7) 0.5802(4) 0.2491(4) 0.0195(12) Uani 1 1 d . . . . .
H00A H 0.594095 0.572550 0.199424 0.023 Uiso 1 1 calc R . . . .
H00B H 0.448844 0.545865 0.247456 0.023 Uiso 1 1 calc R . . . .
C00C C 1.0015(7) 0.8062(4) 0.3781(3) 0.0151(11) Uani 1 1 d . . . . .
C00D C 0.3762(7) 0.7093(4) 0.2362(3) 0.0133(11) Uani 1 1 d . . . . .
C00E C 0.2260(7) 0.6592(4) 0.1965(3) 0.0166(11) Uani 1 1 d . . . . .
H00C H 0.123735 0.695423 0.197650 0.020 Uiso 1 1 calc R . . . .
H00D H 0.213441 0.603351 0.224596 0.020 Uiso 1 1 calc R . . . .
C00F C 0.2213(7) 0.8644(4) 0.2228(4) 0.0199(12) Uani 1 1 d . . . . .
H00E H 0.224888 0.915469 0.258223 0.024 Uiso 1 1 calc R . . . .
H00F H 0.116684 0.830766 0.225497 0.024 Uiso 1 1 calc R . . . .
C00G C 0.3689(6) 0.8056(4) 0.2477(3) 0.0143(11) Uani 1 1 d . . . . .
C00H C 1.1700(7) 0.6606(4) 0.3937(3) 0.0191(12) Uani 1 1 d . U . . .
H00G H 1.264680 0.693584 0.377340 0.023 Uiso 0.506(15) 1 calc R . P A 1
H00H H 1.164057 0.601752 0.368317 0.023 Uiso 0.506(15) 1 calc R . P A 1
H00I H 1.268436 0.697523 0.386994 0.023 Uiso 0.494(15) 1 calc R . P A 2
H00J H 1.174291 0.604961 0.364160 0.023 Uiso 0.494(15) 1 calc R . P A 2
C00I C 1.1354(7) 0.8647(4) 0.4195(3) 0.0208(12) Uani 1 1 d . . . . .
H00K H 1.142588 0.919909 0.389755 0.025 Uiso 1 1 calc R . . . .
H00L H 1.245067 0.833903 0.423736 0.025 Uiso 1 1 calc R . . . .
C00J C 1.1015(8) 0.8888(4) 0.4987(3) 0.0241(13) Uani 1 1 d . . . . .
H00M H 0.989980 0.916035 0.495098 0.036 Uiso 1 1 calc GR . . . .
H00N H 1.186901 0.930954 0.522236 0.036 Uiso 1 1 calc GR . . . .
H00O H 1.105612 0.834902 0.530070 0.036 Uiso 1 1 calc GR . . . .
C00K C 0.6846(7) 0.5438(4) 0.3117(4) 0.0199(12) Uani 1 1 d . . . . .
H00P H 0.687777 0.478235 0.306704 0.024 Uiso 1 1 calc R . . . .
H00Q H 0.649645 0.557531 0.361517 0.024 Uiso 1 1 calc R . . . .
C00L C 0.2399(7) 0.6368(4) 0.1134(3) 0.0217(13) Uani 1 1 d . . . . .
H00R H 0.256807 0.692214 0.085390 0.026 Uiso 1 1 calc R . . . .
H00S H 0.338806 0.598021 0.111944 0.026 Uiso 1 1 calc R . . . .
C00M C 0.0826(8) 0.5898(5) 0.0744(4) 0.0309(15) Uani 1 1 d . . . . .
H00T H 0.094134 0.576713 0.021374 0.046 Uiso 1 1 calc GR . . . .
H00U H -0.015245 0.628315 0.075504 0.046 Uiso 1 1 calc GR . . . .
H00V H 0.067376 0.534177 0.101327 0.046 Uiso 1 1 calc GR . . . .
C00N C 0.8599(7) 0.5799(4) 0.3116(4) 0.0218(13) Uani 1 1 d . . . . .
H00W H 0.940111 0.545683 0.348530 0.026 Uiso 1 1 calc R . . . .
H00X H 0.891499 0.571289 0.260329 0.026 Uiso 1 1 calc R . . . .
C00O C 0.2176(9) 0.8990(5) 0.1419(4) 0.0346(16) Uani 1 1 d . . . . .
H00Y H 0.197561 0.849418 0.105775 0.052 Uiso 1 1 calc GR . . . .
H H 0.325619 0.926993 0.137514 0.052 Uiso 1 1 calc GR . . . .
HA H 0.127313 0.942907 0.130322 0.052 Uiso 1 1 calc GR . . . .
C00P C 1.208(2) 0.6463(12) 0.4782(10) 0.019(4) Uani 0.506(15) 1 d . U P A 1
H00Z H 1.258370 0.702291 0.500779 0.023 Uiso 0.506(15) 1 calc R . P A 1
HB H 1.099516 0.638790 0.496718 0.023 Uiso 0.506(15) 1 calc R . P A 1
C00R C 1.3133(15) 0.5766(8) 0.5095(7) 0.025(3) Uani 0.506(15) 1 d . U P A 1
H00 H 1.276497 0.520780 0.483648 0.037 Uiso 0.506(15) 1 calc GR . P A 1
HC H 1.307087 0.571159 0.564079 0.037 Uiso 0.506(15) 1 calc GR . P A 1
HD H 1.429470 0.589193 0.502721 0.037 Uiso 0.506(15) 1 calc GR . P A 1
C0AA C 1.173(2) 0.6384(13) 0.4808(10) 0.023(5) Uani 0.494(15) 1 d . U P A 2
H0AA H 1.287534 0.616116 0.500151 0.027 Uiso 0.494(15) 1 calc R . P A 2
H0AB H 1.161590 0.695870 0.506828 0.027 Uiso 0.494(15) 1 calc R . P A 2
C00S C 1.0737(15) 0.5862(9) 0.5042(7) 0.024(3) Uani 0.494(15) 1 d . U P A 2
H1AA H 0.958355 0.607270 0.488524 0.036 Uiso 0.494(15) 1 calc GR . P A 2
HE H 1.097632 0.582899 0.560024 0.036 Uiso 0.494(15) 1 calc GR . P A 2
HF H 1.086225 0.526999 0.482613 0.036 Uiso 0.494(15) 1 calc GR . P A 2
H004 H 0.664(11) 0.933(6) 0.324(5) 0.06(3) Uiso 1 1 d . . . . .

loop_
_atom_site_aniso_label
_atom_site_aniso_U_11
_atom_site_aniso_U_22
_atom_site_aniso_U_33
_atom_site_aniso_U_23
_atom_site_aniso_U_13
_atom_site_aniso_U_12
Br01 0.0150(3) 0.0238(3) 0.0105(3) 0.0012(2) 0.0014(2) -0.0011(2)
Br02 0.0145(3) 0.0272(3) 0.0107(3) 0.0001(2) 0.0014(2) -0.0033(2)
Co03 0.0102(3) 0.0105(4) 0.0091(4) -0.0004(3) -0.0006(3) -0.0009(3)
O004 0.020(2) 0.0099(19) 0.029(2) -0.0036(17) 0.0006(17) 0.0003(16)
O005 0.019(2) 0.0110(19) 0.027(2) 0.0000(16) -0.0026(17) -0.0022(16)
N006 0.017(2) 0.012(2) 0.013(2) 0.0000(18) 0.0040(18) -0.0025(18)
N007 0.018(2) 0.013(2) 0.011(2) -0.0015(18) 0.0005(18) -0.0034(18)
N008 0.015(2) 0.010(2) 0.014(2) -0.0012(18) -0.0004(18) -0.0004(17)
N009 0.012(2) 0.016(2) 0.014(2) 0.0003(18) 0.0013(18) 0.0016(18)
C00A 0.013(2) 0.021(3) 0.010(3) 0.002(2) 0.003(2) -0.003(2)
C00B 0.016(3) 0.010(3) 0.030(3) -0.006(2) -0.005(2) -0.001(2)
C00C 0.015(3) 0.021(3) 0.009(3) 0.002(2) 0.002(2) -0.002(2)
C00D 0.016(3) 0.016(3) 0.007(2) -0.002(2) 0.002(2) -0.001(2)
C00E 0.010(2) 0.019(3) 0.021(3) -0.003(2) 0.003(2) 0.000(2)
C00F 0.013(3) 0.020(3) 0.025(3) 0.002(2) -0.001(2) 0.001(2)
C00G 0.014(2) 0.016(3) 0.013(3) 0.001(2) 0.002(2) 0.001(2)
C00H 0.0190(14) 0.0191(15) 0.0190(15) 0.0001(9) 0.0022(9) -0.0002(9)
C00I 0.016(3) 0.024(3) 0.021(3) -0.001(2) -0.001(2) -0.007(2)
C00J 0.026(3) 0.024(3) 0.019(3) -0.003(3) -0.005(2) -0.001(3)
C00K 0.017(3) 0.014(3) 0.026(3) -0.002(2) -0.003(2) -0.002(2)
C00L 0.022(3) 0.025(3) 0.016(3) 0.001(2) -0.003(2) -0.006(2)
C00M 0.033(3) 0.032(4) 0.024(3) -0.004(3) -0.010(3) -0.014(3)
C00N 0.022(3) 0.010(3) 0.031(3) -0.002(2) -0.003(3) 0.004(2)
C00O 0.034(4) 0.037(4) 0.029(4) 0.009(3) -0.006(3) 0.013(3)
C00P 0.019(4) 0.019(4) 0.019(4) 0.0003(10) 0.0028(12) -0.0003(10)
C00R 0.025(4) 0.024(4) 0.024(4) 0.0004(19) 0.0031(19) 0.0007(19)
C0AA 0.023(5) 0.023(5) 0.023(5) 0.0001(10) 0.0035(12) 0.0003(10)
C00S 0.024(4) 0.024(4) 0.024(4) 0.0006(19) 0.0033(19) -0.0007(19)

loop_
_atom_type_symbol
_atom_type_description
_atom_type_scat_dispersion_real
_atom_type_scat_dispersion_imag
_atom_type_scat_source
C C 0.0033 0.0016 'International Tables Vol C Tables 4.2.6.8 and 6.1.1.4'
H H 0.0000 0.0000 'International Tables Vol C Tables 4.2.6.8 and 6.1.1.4'
Br Br -0.2901 2.4595 'International Tables Vol C Tables 4.2.6.8 and 6.1.1.4'
Co Co 0.3494 0.9721 'International Tables Vol C Tables 4.2.6.8 and 6.1.1.4'
N N 0.0061 0.0033 'International Tables Vol C Tables 4.2.6.8 and 6.1.1.4'
O O 0.0106 0.0060 'International Tables Vol C Tables 4.2.6.8 and 6.1.1.4'

loop_
_geom_angle_atom_site_label_1
_geom_angle_atom_site_label_2
_geom_angle_atom_site_label_3
_geom_angle
_geom_angle_site_symmetry_1
_geom_angle_site_symmetry_3
_geom_angle_publ_flag
Br02 Co03 Br01 179.67(4) . . ?
N006 Co03 Br01 89.85(14) . . ?
N006 Co03 Br02 90.08(14) . . ?
N006 Co03 N008 178.7(2) . . ?
N006 Co03 N009 81.36(19) . . ?
N007 Co03 Br01 91.69(14) . . ?
N007 Co03 Br02 88.00(14) . . ?
N007 Co03 N006 97.5(2) . . ?
N007 Co03 N008 81.2(2) . . ?
N007 Co03 N009 178.7(2) . . ?
N008 Co03 Br01 90.14(14) . . ?
N008 Co03 Br02 89.92(14) . . ?
N009 Co03 Br01 88.78(14) . . ?
N009 Co03 Br02 91.52(14) . . ?
N009 Co03 N008 99.98(19) . . ?
N006 O004 H004 106(5) . . ?
N007 O005 H004 105(4) . . ?
O004 N006 Co03 122.8(3) . . ?
C00G N006 Co03 117.6(4) . . ?
C00G N006 O004 119.6(5) . . ?
O005 N007 Co03 122.9(3) . . ?
C00C N007 Co03 118.3(4) . . ?
C00C N007 O005 118.8(5) . . ?
C00A N008 Co03 114.9(4) . . ?
C00A N008 C00N 123.2(5) . . ?
C00N N008 Co03 121.8(4) . . ?
C00B N009 Co03 122.5(3) . . ?
C00D N009 Co03 115.1(4) . . ?
C00D N009 C00B 122.2(5) . . ?
N008 C00A C00C 114.9(5) . . ?
N008 C00A C00H 125.0(5) . . ?
C00C C00A C00H 120.1(5) . . ?
N009 C00B H00A 109.2 . . ?
N009 C00B H00B 109.2 . . ?
N009 C00B C00K 111.9(5) . . ?
H00A C00B H00B 107.9 . . ?
C00K C00B H00A 109.2 . . ?
C00K C00B H00B 109.2 . . ?
N007 C00C C00A 110.6(5) . . ?
N007 C00C C00I 122.1(5) . . ?
C00A C00C C00I 127.2(5) . . ?
N009 C00D C00E 124.5(5) . . ?
N009 C00D C00G 114.6(5) . . ?
C00G C00D C00E 120.9(5) . . ?
C00D C00E H00C 109.0 . . ?
C00D C00E H00D 109.0 . . ?
C00D C00E C00L 112.8(4) . . ?
H00C C00E H00D 107.8 . . ?
C00L C00E H00C 109.0 . . ?
C00L C00E H00D 109.0 . . ?
H00E C00F H00F 107.9 . . ?
C00G C00F H00E 109.1 . . ?
C00G C00F H00F 109.1 . . ?
C00G C00F C00O 112.3(5) . . ?
C00O C00F H00E 109.1 . . ?
C00O C00F H00F 109.1 . . ?
N006 C00G C00D 111.4(5) . . ?
N006 C00G C00F 122.3(5) . . ?
C00D C00G C00F 126.3(5) . . ?
C00A C00H H00G 108.4 . . ?
C00A C00H H00H 108.4 . . ?
C00A C00H H00I 110.1 . . ?
C00A C00H H00J 110.1 . . ?
C00A C00H C00P 115.6(7) . . ?
C00A C00H C0AA 107.9(8) . . ?
H00G C00H H00H 107.5 . . ?
H00I C00H H00J 108.4 . . ?
C00P C00H H00G 108.4 . . ?
C00P C00H H00H 108.4 . . ?
C0AA C00H H00I 110.1 . . ?
C0AA C00H H00J 110.1 . . ?
C00C C00I H00K 109.2 . . ?
C00C C00I H00L 109.2 . . ?
C00C C00I C00J 112.1(5) . . ?
H00K C00I H00L 107.9 . . ?
C00J C00I H00K 109.2 . . ?
C00J C00I H00L 109.2 . . ?
C00I C00J H00M 109.5 . . ?
C00I C00J H00N 109.5 . . ?
C00I C00J H00O 109.5 . . ?
H00M C00J H00N 109.5 . . ?
H00M C00J H00O 109.5 . . ?
H00N C00J H00O 109.5 . . ?
C00B C00K H00P 108.7 . . ?
C00B C00K H00Q 108.7 . . ?
C00B C00K C00N 114.4(5) . . ?
H00P C00K H00Q 107.6 . . ?
C00N C00K H00P 108.7 . . ?
C00N C00K H00Q 108.7 . . ?
C00E C00L H00R 109.4 . . ?
C00E C00L H00S 109.4 . . ?
H00R C00L H00S 108.0 . . ?
C00M C00L C00E 111.0(5) . . ?
C00M C00L H00R 109.4 . . ?
C00M C00L H00S 109.4 . . ?
C00L C00M H00T 109.5 . . ?
C00L C00M H00U 109.5 . . ?
C00L C00M H00V 109.5 . . ?
H00T C00M H00U 109.5 . . ?
H00T C00M H00V 109.5 . . ?
H00U C00M H00V 109.5 . . ?
N008 C00N C00K 112.7(5) . . ?
N008 C00N H00W 109.0 . . ?
N008 C00N H00X 109.0 . . ?
C00K C00N H00W 109.0 . . ?
C00K C00N H00X 109.0 . . ?
H00W C00N H00X 107.8 . . ?
C00F C00O H00Y 109.5 . . ?
C00F C00O H 109.5 . . ?
C00F C00O HA 109.5 . . ?
H00Y C00O H 109.5 . . ?
H00Y C00O HA 109.5 . . ?
H C00O HA 109.5 . . ?
C00H C00P H00Z 107.0 . . ?
C00H C00P HB 107.0 . . ?
H00Z C00P HB 106.7 . . ?
C00R C00P C00H 121.4(13) . . ?
C00R C00P H00Z 107.0 . . ?
C00R C00P HB 107.0 . . ?
C00P C00R H00 109.5 . . ?
C00P C00R HC 109.5 . . ?
C00P C00R HD 109.5 . . ?
H00 C00R HC 109.5 . . ?
H00 C00R HD 109.5 . . ?
HC C00R HD 109.5 . . ?
C00H C0AA H0AA 106.5 . . ?
C00H C0AA H0AB 106.5 . . ?
H0AA C0AA H0AB 106.5 . . ?
C00S C0AA C00H 123.3(15) . . ?
C00S C0AA H0AA 106.5 . . ?
C00S C0AA H0AB 106.5 . . ?
C0AA C00S H1AA 109.5 . . ?
C0AA C00S HE 109.5 . . ?
C0AA C00S HF 109.5 . . ?
H1AA C00S HE 109.5 . . ?
H1AA C00S HF 109.5 . . ?
HE C00S HF 109.5 . . ?

loop_
_geom_bond_atom_site_label_1
_geom_bond_atom_site_label_2
_geom_bond_distance
_geom_bond_site_symmetry_2
_geom_bond_publ_flag
Br01 Co03 2.3786(9) . ?
Br02 Co03 2.3749(9) . ?
Co03 N006 1.883(5) . ?
Co03 N007 1.879(5) . ?
Co03 N008 1.916(4) . ?
Co03 N009 1.911(5) . ?
O004 N006 1.328(6) . ?
O004 H004 1.13(9) . ?
O005 N007 1.338(6) . ?
O005 H004 1.32(9) . ?
N006 C00G 1.299(7) . ?
N007 C00C 1.303(7) . ?
N008 C00A 1.291(7) . ?
N008 C00N 1.461(7) . ?
N009 C00B 1.455(7) . ?
N009 C00D 1.290(7) . ?
C00A C00C 1.465(8) . ?
C00A C00H 1.498(8) . ?
C00B H00A 0.9900 . ?
C00B H00B 0.9900 . ?
C00B C00K 1.507(8) . ?
C00C C00I 1.494(8) . ?
C00D C00E 1.505(7) . ?
C00D C00G 1.463(8) . ?
C00E H00C 0.9900 . ?
C00E H00D 0.9900 . ?
C00E C00L 1.533(8) . ?
C00F H00E 0.9900 . ?
C00F H00F 0.9900 . ?
C00F C00G 1.493(7) . ?
C00F C00O 1.522(9) . ?
C00H H00G 0.9900 . ?
C00H H00H 0.9900 . ?
C00H H00I 0.9900 . ?
C00H H00J 0.9900 . ?
C00H C00P 1.498(17) . ?
C00H C0AA 1.577(19) . ?
C00I H00K 0.9900 . ?
C00I H00L 0.9900 . ?
C00I C00J 1.516(8) . ?
C00J H00M 0.9800 . ?
C00J H00N 0.9800 . ?
C00J H00O 0.9800 . ?
C00K H00P 0.9900 . ?
C00K H00Q 0.9900 . ?
C00K C00N 1.513(8) . ?
C00L H00R 0.9900 . ?
C00L H00S 0.9900 . ?
C00L C00M 1.520(8) . ?
C00M H00T 0.9800 . ?
C00M H00U 0.9800 . ?
C00M H00V 0.9800 . ?
C00N H00W 0.9900 . ?
C00N H00X 0.9900 . ?
C00O H00Y 0.9800 . ?
C00O H 0.9800 . ?
C00O HA 0.9800 . ?
C00P H00Z 0.9900 . ?
C00P HB 0.9900 . ?
C00P C00R 1.41(2) . ?
C00R H00 0.9800 . ?
C00R HC 0.9800 . ?
C00R HD 0.9800 . ?
C0AA H0AA 0.9900 . ?
C0AA H0AB 0.9900 . ?
C0AA C00S 1.24(2) . ?
C00S H1AA 0.9800 . ?
C00S HE 0.9800 . ?
C00S HF 0.9800 . ?
